data_4125104
loop_
_publ_author_name
'Lau, Genevieve P. S.'
'Schreier, Marcel'
'Vasilyev, Dmitry'
'Scopelliti, Rosario'
'Gr\"atzel, Michael'
'Dyson, Paul J.'

_publ_section_title
;
 New Insights Into the Role of Imidazolium-Based Promoters for the
 Electroreduction of CO2 on a Silver Electrode.
;
_journal_issue 25
_journal_name_full 'Journal of the American Chemical Society'
_journal_page_first 7820
_journal_page_last 7823
_journal_paper_doi 10.1021/jacs.6b03366
_journal_volume 138
_journal_year 2016
_chemical_formula_moiety 'C12 H12 N3, B F4'
_chemical_formula_sum 'C12 H12 B F4 N3'
_chemical_formula_weight 285.06
_space_group_IT_number 2
_symmetry_cell_setting triclinic
_symmetry_space_group_name_Hall '-P 1'
_symmetry_space_group_name_H-M 'P -1'
_atom_sites_solution_hydrogens geom
_atom_sites_solution_primary direct
_atom_sites_solution_secondary difmap
_audit_creation_method SHELXL-97
_audit_update_record
;
2016-02-16 # Formatted by publCIF

;
_cell_angle_alpha 93.681(6)
_cell_angle_beta 98.829(4)
_cell_angle_gamma 91.890(5)
_cell_formula_units_Z 2
_cell_length_a 6.6104(4)
_cell_length_b 9.5196(7)
_cell_length_c 10.5103(7)
_cell_measurement_reflns_used 129
_cell_measurement_temperature 120(2)
_cell_measurement_theta_max 22
_cell_measurement_theta_min 3
_cell_volume 651.60(8)
_computing_cell_refinement 'Dirax/lsq (Duisenberg & Schreurs, 1989-2000)'
_computing_data_collection 'Collect (Bruker AXS BV, 1997-2004)'
_computing_data_reduction 'EvalCCD (Duisenberg & Schreurs, 1990-2000)'
_computing_molecular_graphics 'Bruker SHELXTL'
_computing_publication_material 'Bruker SHELXTL'
_computing_structure_refinement 'SHELXL-97 (Sheldrick, 1997)'
_computing_structure_solution 'SHELXS-97 (Sheldrick, 1990)'
_diffrn_ambient_temperature 120(2)
_diffrn_measured_fraction_theta_full 0.975
_diffrn_measured_fraction_theta_max 0.975
_diffrn_measurement_device_type 'Bruker APEX II CCD'
_diffrn_measurement_method 'phi and omega scans'
_diffrn_radiation_monochromator graphite
_diffrn_radiation_source 'fine-focus sealed tube'
_diffrn_radiation_type MoK\a
_diffrn_radiation_wavelength 0.71073
_diffrn_reflns_av_R_equivalents 0.0191
_diffrn_reflns_av_sigmaI/netI 0.0245
_diffrn_reflns_limit_h_max 8
_diffrn_reflns_limit_h_min -9
_diffrn_reflns_limit_k_max 13
_diffrn_reflns_limit_k_min -13
_diffrn_reflns_limit_l_max 14
_diffrn_reflns_limit_l_min -14
_diffrn_reflns_number 10465
_diffrn_reflns_theta_full 29.99
_diffrn_reflns_theta_max 29.99
_diffrn_reflns_theta_min 2.81
_exptl_absorpt_coefficient_mu 0.128
_exptl_absorpt_correction_T_max 0.7460
_exptl_absorpt_correction_T_min 0.6950
_exptl_absorpt_correction_type multi-scan
_exptl_absorpt_process_details 'SADABS 2008, Bruker AXS, 2008'
_exptl_crystal_colour colourless
_exptl_crystal_density_diffrn 1.453
_exptl_crystal_density_method 'not measured'
_exptl_crystal_description prism
_exptl_crystal_F_000 292
_exptl_crystal_size_max 0.45
_exptl_crystal_size_mid 0.42
_exptl_crystal_size_min 0.33
_refine_diff_density_max 0.419
_refine_diff_density_min -0.254
_refine_diff_density_rms 0.045
_refine_ls_extinction_method none
_refine_ls_goodness_of_fit_ref 1.053
_refine_ls_hydrogen_treatment constr
_refine_ls_matrix_type full
_refine_ls_number_parameters 220
_refine_ls_number_reflns 3712
_refine_ls_number_restraints 114
_refine_ls_restrained_S_all 1.104
_refine_ls_R_factor_all 0.0638
_refine_ls_R_factor_gt 0.0488
_refine_ls_shift/su_max 0.000
_refine_ls_shift/su_mean 0.000
_refine_ls_structure_factor_coef Fsqd
_refine_ls_weighting_details 'calc w=1/[\s^2^(Fo^2^)+(0.0481P)^2^+0.3527P] where P=(Fo^2^+2Fc^2^)/3'
_refine_ls_weighting_scheme calc
_refine_ls_wR_factor_gt 0.1130
_refine_ls_wR_factor_ref 0.1237
_reflns_number_gt 3032
_reflns_number_total 3712
_reflns_threshold_expression >2sigma(I)
_cod_data_source_file ja6b03366_si_002.cif
_cod_data_source_block dv2
_cod_depositor_comments 'Adding full bibliography for 4125103--4125106.cif.'
_cod_original_cell_volume 651.59(8)
_cod_database_code 4125104
_publcif_datablock.id {aa784495-d49f-41e5-ba4f-94edb33716e6}

_publcif_info_exptl_table_max_cols 4
_publcif_info_exptl_table_use_headnotes n

loop_
_symmetry_equiv_pos_as_xyz
'x, y, z'
'-x, -y, -z'

loop_
_atom_site_label
_atom_site_type_symbol
_atom_site_fract_x
_atom_site_fract_y
_atom_site_fract_z
_atom_site_U_iso_or_equiv
_atom_site_adp_type
_atom_site_occupancy
_atom_site_symmetry_multiplicity
_atom_site_calc_flag
_atom_site_refinement_flags
_atom_site_disorder_assembly
_atom_site_disorder_group
N1 N 0.62921(17) 0.32238(12) 0.21595(11) 0.0209(2) Uani 1 1 d . . .
N2 N 0.34958(18) 0.23630(13) 0.09621(11) 0.0220(2) Uani 1 1 d . . .
N3 N 0.2082(2) -0.00139(15) 0.77212(12) 0.0307(3) Uani 1 1 d . . .
C1 C 0.7946(2) 0.35496(16) 0.32562(14) 0.0277(3) Uani 1 1 d . . .
H1A H 0.7994 0.4560 0.3512 0.042 Uiso 1 1 calc R . .
H1B H 0.9259 0.3294 0.3003 0.042 Uiso 1 1 calc R . .
H1C H 0.7688 0.3012 0.3984 0.042 Uiso 1 1 calc R . .
C2 C 0.44849(19) 0.25372(13) 0.21833(12) 0.0183(2) Uani 1 1 d . . .
C3 C 0.1432(2) 0.1718(2) 0.05371(14) 0.0348(4) Uani 1 1 d . . .
H3A H 0.1540 0.0753 0.0176 0.052 Uiso 1 1 calc R . .
H3B H 0.0688 0.2271 -0.0124 0.052 Uiso 1 1 calc R . .
H3C H 0.0692 0.1699 0.1276 0.052 Uiso 1 1 calc R . .
C4 C 0.4701(2) 0.29538(16) 0.01527(14) 0.0278(3) Uani 1 1 d . . .
H4 H 0.4366 0.2980 -0.0757 0.033 Uiso 1 1 calc R . .
C5 C 0.6444(2) 0.34868(15) 0.08971(14) 0.0266(3) Uani 1 1 d . . .
H5 H 0.7563 0.3954 0.0607 0.032 Uiso 1 1 calc R . .
C6 C 0.37427(19) 0.20333(13) 0.33352(12) 0.0180(2) Uani 1 1 d . . .
C7 C 0.3747(2) 0.29601(15) 0.44307(13) 0.0244(3) Uani 1 1 d . . .
H7 H 0.4115 0.3930 0.4405 0.029 Uiso 1 1 calc R . .
C8 C 0.3212(2) 0.24572(15) 0.55522(13) 0.0257(3) Uani 1 1 d . . .
H8 H 0.3231 0.3078 0.6299 0.031 Uiso 1 1 calc R . .
C9 C 0.26461(19) 0.10324(15) 0.55725(12) 0.0212(3) Uani 1 1 d . . .
C10 C 0.25497(19) 0.01148(14) 0.44651(12) 0.0200(3) Uani 1 1 d . . .
H10 H 0.2111 -0.0844 0.4477 0.024 Uiso 1 1 calc R . .
C11 C 0.31035(19) 0.06205(14) 0.33463(12) 0.0184(2) Uani 1 1 d . . .
H11 H 0.3047 0.0006 0.2592 0.022 Uiso 1 1 calc R . .
C12 C 0.2289(2) 0.04712(16) 0.67718(13) 0.0243(3) Uani 1 1 d . . .
B1 B 0.8402(3) 0.36580(18) -0.24168(16) 0.0305(4) Uani 1 1 d DU . .
F1A F 0.7559(9) 0.2402(7) -0.1952(7) 0.0281(8) Uani 0.526(6) 1 d PDU A 1
F2A F 0.8785(11) 0.3395(8) -0.3618(5) 0.0590(15) Uani 0.526(6) 1 d PDU A 1
F3A F 0.6599(7) 0.4524(3) -0.2509(4) 0.0761(12) Uani 0.526(6) 1 d PDU A 1
F4A F 0.9795(7) 0.4265(4) -0.1521(3) 0.082(2) Uani 0.526(6) 1 d PDU A 1
F1B F 0.7544(14) 0.2561(9) -0.2066(10) 0.054(2) Uani 0.474(6) 1 d PDU A 2
F2B F 0.8314(12) 0.3691(9) -0.3741(6) 0.064(2) Uani 0.474(6) 1 d PDU A 2
F3B F 0.8004(7) 0.4929(3) -0.1917(4) 0.0665(14) Uani 0.474(6) 1 d PDU A 2
F4B F 1.0684(4) 0.3583(3) -0.2014(3) 0.0446(9) Uani 0.474(6) 1 d PDU A 2

loop_
_atom_site_aniso_label
_atom_site_aniso_U_11
_atom_site_aniso_U_22
_atom_site_aniso_U_33
_atom_site_aniso_U_23
_atom_site_aniso_U_13
_atom_site_aniso_U_12
N1 0.0225(5) 0.0198(5) 0.0209(5) 0.0034(4) 0.0050(4) -0.0018(4)
N2 0.0231(5) 0.0265(6) 0.0168(5) 0.0020(4) 0.0049(4) 0.0003(4)
N3 0.0305(7) 0.0390(7) 0.0250(6) 0.0076(5) 0.0094(5) 0.0030(5)
C1 0.0257(7) 0.0294(7) 0.0268(7) 0.0036(5) 0.0012(5) -0.0073(5)
C2 0.0200(6) 0.0170(5) 0.0183(6) 0.0014(4) 0.0042(4) 0.0012(4)
C3 0.0251(7) 0.0569(10) 0.0204(7) 0.0012(6) 0.0004(5) -0.0079(7)
C4 0.0324(7) 0.0328(7) 0.0203(6) 0.0059(5) 0.0094(5) 0.0005(6)
C5 0.0300(7) 0.0277(7) 0.0244(6) 0.0067(5) 0.0102(5) -0.0019(5)
C6 0.0174(6) 0.0203(6) 0.0167(5) 0.0019(4) 0.0036(4) 0.0005(4)
C7 0.0314(7) 0.0206(6) 0.0217(6) -0.0011(5) 0.0075(5) -0.0018(5)
C8 0.0314(7) 0.0272(7) 0.0193(6) -0.0014(5) 0.0078(5) 0.0022(5)
C9 0.0165(6) 0.0294(7) 0.0188(6) 0.0053(5) 0.0045(4) 0.0026(5)
C10 0.0161(5) 0.0221(6) 0.0217(6) 0.0044(5) 0.0022(4) -0.0006(4)
C11 0.0159(5) 0.0213(6) 0.0177(5) 0.0005(4) 0.0017(4) 0.0003(4)
C12 0.0195(6) 0.0318(7) 0.0228(6) 0.0040(5) 0.0055(5) 0.0027(5)
B1 0.0488(10) 0.0232(7) 0.0188(7) 0.0030(6) 0.0026(7) -0.0013(7)
F1A 0.0355(18) 0.0212(13) 0.0292(16) 0.0057(13) 0.0110(12) -0.0086(11)
F2A 0.080(3) 0.063(2) 0.041(3) -0.003(2) 0.040(3) -0.018(2)
F3A 0.100(3) 0.0406(16) 0.088(2) 0.0028(14) 0.009(2) 0.0371(18)
F4A 0.097(3) 0.091(3) 0.0403(15) 0.0209(16) -0.0297(17) -0.072(3)
F1B 0.075(4) 0.045(3) 0.042(3) 0.013(2) 0.014(2) -0.020(2)
F2B 0.076(3) 0.090(5) 0.0183(14) 0.012(2) -0.0099(18) -0.034(3)
F3B 0.093(3) 0.0321(13) 0.086(3) 0.0025(14) 0.047(3) 0.0211(16)
F4B 0.0312(12) 0.0560(17) 0.0476(17) 0.0252(13) 0.0010(10) 0.0003(11)

loop_
_atom_type_symbol
_atom_type_description
_atom_type_scat_dispersion_real
_atom_type_scat_dispersion_imag
_atom_type_scat_source
C C 0.0033 0.0016 'International Tables Vol C Tables 4.2.6.8 and 6.1.1.4'
H H 0.0000 0.0000 'International Tables Vol C Tables 4.2.6.8 and 6.1.1.4'
B B 0.0013 0.0007 'International Tables Vol C Tables 4.2.6.8 and 6.1.1.4'
N N 0.0061 0.0033 'International Tables Vol C Tables 4.2.6.8 and 6.1.1.4'
F F 0.0171 0.0103 'International Tables Vol C Tables 4.2.6.8 and 6.1.1.4'

loop_
_geom_angle_atom_site_label_1
_geom_angle_atom_site_label_2
_geom_angle_atom_site_label_3
_geom_angle
C2 N1 C5 108.92(11)
C2 N1 C1 126.87(11)
C5 N1 C1 124.01(12)
C2 N2 C4 108.91(12)
C2 N2 C3 126.55(11)
C4 N2 C3 124.49(12)
N1 C1 H1A 109.5
N1 C1 H1B 109.5
H1A C1 H1B 109.5
N1 C1 H1C 109.5
H1A C1 H1C 109.5
H1B C1 H1C 109.5
N2 C2 N1 107.67(11)
N2 C2 C6 126.05(12)
N1 C2 C6 126.26(11)
N2 C3 H3A 109.5
N2 C3 H3B 109.5
H3A C3 H3B 109.5
N2 C3 H3C 109.5
H3A C3 H3C 109.5
H3B C3 H3C 109.5
C5 C4 N2 107.31(12)
C5 C4 H4 126.3
N2 C4 H4 126.3
C4 C5 N1 107.18(12)
C4 C5 H5 126.4
N1 C5 H5 126.4
C11 C6 C7 120.23(11)
C11 C6 C2 119.71(11)
C7 C6 C2 120.02(11)
C8 C7 C6 119.95(12)
C8 C7 H7 120.0
C6 C7 H7 120.0
C7 C8 C9 119.52(12)
C7 C8 H8 120.2
C9 C8 H8 120.2
C8 C9 C10 120.82(12)
C8 C9 C12 119.80(12)
C10 C9 C12 119.25(12)
C11 C10 C9 119.44(12)
C11 C10 H10 120.3
C9 C10 H10 120.3
C10 C11 C6 119.93(12)
C10 C11 H11 120.0
C6 C11 H11 120.0
N3 C12 C9 176.82(15)
F1B B1 F4A 113.3(5)
F1B B1 F2A 108.7(6)
F4A B1 F2A 120.9(4)
F1B B1 F3B 119.5(5)
F4A B1 F3B 63.0(3)
F2A B1 F3B 124.4(4)
F1B B1 F2B 114.3(6)
F4A B1 F2B 127.2(4)
F3B B1 F2B 109.5(4)
F4A B1 F1A 109.6(3)
F2A B1 F1A 110.2(4)
F3B B1 F1A 119.9(3)
F2B B1 F1A 116.9(5)
F1B B1 F3A 96.5(5)
F4A B1 F3A 107.5(3)
F2A B1 F3A 106.8(3)
F3B B1 F3A 45.02(19)
F2B B1 F3A 88.6(4)
F1A B1 F3A 99.5(3)
F1B B1 F4B 108.0(5)
F2A B1 F4B 85.6(3)
F3B B1 F4B 103.1(2)
F2B B1 F4B 100.0(3)
F1A B1 F4B 104.2(3)
F3A B1 F4B 147.5(2)

loop_
_geom_bond_atom_site_label_1
_geom_bond_atom_site_label_2
_geom_bond_distance
N1 C2 1.3471(17)
N1 C5 1.3838(17)
N1 C1 1.4716(18)
N2 C2 1.3455(17)
N2 C4 1.3836(17)
N2 C3 1.4697(19)
N3 C12 1.1509(19)
C1 H1A 0.9800
C1 H1B 0.9800
C1 H1C 0.9800
C2 C6 1.4757(17)
C3 H3A 0.9800
C3 H3B 0.9800
C3 H3C 0.9800
C4 C5 1.353(2)
C4 H4 0.9500
C5 H5 0.9500
C6 C11 1.3977(18)
C6 C7 1.4045(18)
C7 C8 1.3902(19)
C7 H7 0.9500
C8 C9 1.397(2)
C8 H8 0.9500
C9 C10 1.4017(18)
C9 C12 1.4490(18)
C10 C11 1.3935(17)
C10 H10 0.9500
C11 H11 0.9500
B1 F1B 1.274(9)
B1 F4A 1.303(3)
B1 F2A 1.335(5)
B1 F3B 1.339(3)
B1 F2B 1.387(6)
B1 F1A 1.447(7)
B1 F3A 1.466(4)
B1 F4B 1.508(3)

loop_
_geom_torsion_atom_site_label_1
_geom_torsion_atom_site_label_2
_geom_torsion_atom_site_label_3
_geom_torsion_atom_site_label_4
_geom_torsion
C4 N2 C2 N1 -0.13(15)
C3 N2 C2 N1 -177.33(14)
C4 N2 C2 C6 -178.70(12)
C3 N2 C2 C6 4.1(2)
C5 N1 C2 N2 -0.02(15)
C1 N1 C2 N2 -175.08(12)
C5 N1 C2 C6 178.55(12)
C1 N1 C2 C6 3.5(2)
C2 N2 C4 C5 0.23(16)
C3 N2 C4 C5 177.50(14)
N2 C4 C5 N1 -0.23(16)
C2 N1 C5 C4 0.16(16)
C1 N1 C5 C4 175.39(13)
N2 C2 C6 C11 52.23(18)
N1 C2 C6 C11 -126.08(14)
N2 C2 C6 C7 -129.96(14)
N1 C2 C6 C7 51.73(19)
C11 C6 C7 C8 3.2(2)
C2 C6 C7 C8 -174.57(13)
C6 C7 C8 C9 -0.9(2)
C7 C8 C9 C10 -2.0(2)
C7 C8 C9 C12 173.72(13)
C8 C9 C10 C11 2.54(19)
C12 C9 C10 C11 -173.22(12)
C9 C10 C11 C6 -0.17(19)
C7 C6 C11 C10 -2.69(19)
C2 C6 C11 C10 175.11(12)

loop_
_publcif_info_datablock.id
_publcif_info_datablock.publ_exptl
_publcif_info_datablock.publ_geom
_publcif_info_datablock.structure
{aa784495-d49f-41e5-ba4f-94edb33716e6} y y y

loop_
_publcif_info_exptl_table_extra_item
sin_theta_over_lambda_max

loop_
_publcif_info_tables.block_id
_publcif_info_tables.reference_item
{aa784495-d49f-41e5-ba4f-94edb33716e6} '_publcif_info_datablock.publ_exptl'
